data_1552563
loop_
_publ_author_name
'Cao, Jian-Jun'
'Zheng, Yue'
'Wu, Xiao-Wen'
'Tan, Cai-Ping'
'Chen, Mu-He'
'Wu, Na'
'Ji, Liang-Nian'
'Mao, Zong-Wan'

_publ_section_title
;
 Anticancer Cyclometalated Iridium(III) Complexes with Planar Ligands:
 Mitochondrial DNA Damage and Metabolism Disturbance.
;
_journal_issue 7
_journal_name_full 'Journal of medicinal chemistry'
_journal_page_first 3311
_journal_page_last 3322
_journal_paper_doi 10.1021/acs.jmedchem.8b01704
_journal_volume 62
_journal_year 2019
_chemical_formula_moiety 'C36 H22 Ir N6 S2, F6 P'
_chemical_formula_sum 'C36 H22 F6 Ir N6 P S2'
_chemical_formula_weight 1880.78
_space_group_crystal_system triclinic
_space_group_IT_number 2
_space_group_name_Hall '-P 1'
_space_group_name_H-M_alt 'P -1'
_atom_sites_solution_hydrogens geom
_atom_sites_solution_primary iterative
_audit_creation_date 2018-10-29
_audit_creation_method
;
Olex2 1.2
(compiled 2018.05.29 svn.r3508 for OlexSys, GUI svn.r5506)
;
_cell_angle_alpha 111.899(2)
_cell_angle_beta 93.037(2)
_cell_angle_gamma 111.657(2)
_cell_formula_units_Z 4
_cell_length_a 13.4535(8)
_cell_length_b 16.0914(11)
_cell_length_c 19.2715(11)
_cell_measurement_reflns_used 22038
_cell_measurement_temperature 150(2)
_cell_measurement_theta_max 27.45
_cell_measurement_theta_min 3.01
_cell_volume 3508.7(4)
_computing_cell_refinement 'Rigaku R-AXIS SPIDE IP'
_computing_data_collection 'Rigaku R-AXIS SPIDE IP'
_computing_data_reduction 'Rigaku R-AXIS SPIDE IP'
_computing_molecular_graphics 'Olex2 (Dolomanov et al., 2009)'
_computing_publication_material 'Olex2 (Dolomanov et al., 2009)'
_computing_structure_refinement 'ShelXL (Sheldrick, 2015)'
_computing_structure_solution 'olex2.solve (Bourhis et al., 2015)'
_diffrn_ambient_temperature 150.15
_diffrn_measured_fraction_theta_full 0.962
_diffrn_measured_fraction_theta_max 0.952
_diffrn_measurement_device_type 'Rigaku R-AXIS SPIDE IP'
_diffrn_radiation_type MoK\a
_diffrn_radiation_wavelength 0.71073
_diffrn_reflns_av_R_equivalents 0.0714
_diffrn_reflns_av_unetI/netI 0.1081
_diffrn_reflns_Laue_measured_fraction_full 0.962
_diffrn_reflns_Laue_measured_fraction_max 0.952
_diffrn_reflns_limit_h_max 17
_diffrn_reflns_limit_h_min -17
_diffrn_reflns_limit_k_max 20
_diffrn_reflns_limit_k_min -20
_diffrn_reflns_limit_l_max 24
_diffrn_reflns_limit_l_min -24
_diffrn_reflns_number 29512
_diffrn_reflns_point_group_measured_fraction_full 0.962
_diffrn_reflns_point_group_measured_fraction_max 0.952
_diffrn_reflns_theta_full 25.242
_diffrn_reflns_theta_max 27.456
_diffrn_reflns_theta_min 3.006
_exptl_absorpt_coefficient_mu 4.039
_exptl_absorpt_correction_T_max 0.587
_exptl_absorpt_correction_T_min 0.442
_exptl_absorpt_correction_type multi-scan
_exptl_absorpt_process_details '(ABSCOR; Higashi, 1995)'
_exptl_crystal_colour red
_exptl_crystal_colour_primary red
_exptl_crystal_density_diffrn 1.780
_exptl_crystal_description block
_exptl_crystal_F_000 1834
_exptl_crystal_size_max 0.212
_exptl_crystal_size_mid 0.188
_exptl_crystal_size_min 0.132
_refine_diff_density_max 3.227
_refine_diff_density_min -1.698
_refine_diff_density_rms 0.193
_refine_ls_extinction_method none
_refine_ls_goodness_of_fit_ref 1.057
_refine_ls_hydrogen_treatment constr
_refine_ls_matrix_type full
_refine_ls_number_parameters 937
_refine_ls_number_reflns 15271
_refine_ls_number_restraints 138
_refine_ls_restrained_S_all 1.092
_refine_ls_R_factor_all 0.1033
_refine_ls_R_factor_gt 0.0681
_refine_ls_shift/su_max 0.007
_refine_ls_shift/su_mean 0.000
_refine_ls_structure_factor_coef Fsqd
_refine_ls_weighting_details 'w=1/[\s^2^(Fo^2^)+(0.1012P)^2^] where P=(Fo^2^+2Fc^2^)/3'
_refine_ls_weighting_scheme calc
_refine_ls_wR_factor_gt 0.1699
_refine_ls_wR_factor_ref 0.1937
_reflns_Friedel_coverage 0.000
_reflns_number_gt 10004
_reflns_number_total 15271
_reflns_threshold_expression 'I > 2\s(I)'
_cod_data_source_file jm8b01704_si_002.cif
_cod_data_source_block a
_cod_depositor_comments
;

2022-03-31
Z value and formula fixed to values more according to usual
chemical conventions.                 miguel
;
_cod_original_formula_sum 'C72 H45 F12 Ir2 N12 P2 S4'
_cod_original_formula_weight 1880.78
_cod_original_formula_moiety '2(C36 H22 Ir N6 S2), 2(F6 P)'
_cod_original_formula_units_Z 2
_cod_database_code 1552563
_shelx_shelxl_version_number 2014/7
_shelx_space_group_comment
;
The symmetry employed for this shelxl refinement is uniquely defined
by the following loop, which should always be used as a source of
symmetry information in preference to the above space-group names.
They are only intended as comments.
;
_shelx_estimated_absorpt_t_max 0.618
_shelx_estimated_absorpt_t_min 0.481
_olex2_refinement_description
;
1. Fixed Uiso
 At 1.2 times of:
  All C(H) groups
2. Restrained distances
 P2-F7 = P2-F8 = P2-F9 = P2-F10 = P2-F11 = P2-F12
 1.55 with sigma of 0.02
 F9-F7 \\sim F9-F8 \\sim F9-F10 \\sim F9-F12
 with sigma of 0.02
 F11-F7 \\sim F11-F8 \\sim F11-F10 \\sim F11-F12
 with sigma of 0.02
3. Uiso/Uaniso restraints and constraints
Uanis(F3) \\sim Ueq, Uanis(F6) \\sim Ueq, Uanis(F7) \\sim Ueq, Uanis(F8) \\sim
Ueq, Uanis(F9) \\sim Ueq, Uanis(F10) \\sim Ueq, Uanis(F11) \\sim Ueq,
Uanis(F12) \\sim Ueq, Uanis(C6) \\sim Ueq, Uanis(C7) \\sim Ueq, Uanis(C8) \\sim
Ueq, Uanis(C9) \\sim Ueq, Uanis(C67) \\sim Ueq, Uanis(C68) \\sim Ueq,
Uanis(C69) \\sim Ueq, Uanis(C70) \\sim Ueq, Uanis(C72) \\sim Ueq, Uanis(C71)
\\sim Ueq: with sigma of 0.01 and sigma for terminal atoms of 0.02
Uanis(P2) \\sim Ueq, Uanis(F1) \\sim Ueq: with sigma of 0.005 and sigma for
terminal atoms of 0.01
4.a Aromatic/amide H refined with riding coordinates:
 C2(H2), C3(H3), C6(H6), C7(H7), C8(H8), C9(H9), C11(H11), C12(H12), C15(H15),
 C16(H16), C17(H17), C18(H18), C19(H19), C20(H20), C21(H21), C24(H24), C25(H25),
  C26(H26), C32(H32), C33(H33), C34(H34), C35(H35), C38(H38), C39(H39),
 C42(H42), C43(H43), C44(H44), C45(H45), C47(H47), C48(H48), C51(H51), C52(H52),
  C53(H53), C54(H54), C55(H55), C56(H56), C57(H57), C60(H60), C61(H61),
 C62(H62), C69(H69), C70(H70), C71(H71), C72(H72)
;
_olex2_submission_special_instructions
'No special instructions were received PROBLEM: Large Average Ueq of Residue Including P1 0.206 Check RESPONSE: The atoms flagging this alert are from Ir atoms as part of the [Ir(ptz)2(dppz)]- anions. For these, residual electron density issues could be from slight positional disorder (static or dynamic), but potentially also from X-ray absorption or weakly diffracting supercell peaks, as opposed to wrongly assigned atom types or twinning. PROBLEM: Large Average Ueq of Residue Including P2 0.269 Check RESPONSE: The atoms flagging this alert are from Ir atoms as part of the [Ir(ptz)2(dppz)]- anions. For these, residual electron density issues could be from slight positional disorder (static or dynamic), but potentially also from X-ray absorption or weakly diffracting supercell peaks, as opposed to wrongly assigned atom types or twinning.'

loop_
_space_group_symop_operation_xyz
'x, y, z'
'-x, -y, -z'

loop_
_atom_site_label
_atom_site_type_symbol
_atom_site_fract_x
_atom_site_fract_y
_atom_site_fract_z
_atom_site_U_iso_or_equiv
_atom_site_adp_type
_atom_site_occupancy
_atom_site_site_symmetry_order
_atom_site_calc_flag
_atom_site_refinement_flags_posn
_atom_site_refinement_flags_adp
Ir1 Ir 0.44463(3) 0.51039(3) 0.75156(2) 0.04964(14) Uani 1 1 d . .
Ir2 Ir 0.25625(3) 0.93391(2) 0.30847(2) 0.03650(12) Uani 1 1 d . .
S1 S 0.4357(3) 0.3758(3) 0.5013(2) 0.0805(10) Uani 1 1 d . .
S2 S 0.2991(3) 0.2326(2) 0.78204(19) 0.0698(8) Uani 1 1 d . .
S3 S 0.1507(3) 0.6780(2) 0.36997(19) 0.0678(8) Uani 1 1 d . .
S4 S 0.5365(3) 1.1349(3) 0.51086(18) 0.0820(10) Uani 1 1 d . .
P1 P 0.9659(3) 0.2067(4) 0.3744(3) 0.0966(13) Uani 1 1 d . .
P2 P 0.2448(5) 0.5321(5) 0.0309(3) 0.1287(18) Uani 1 1 d D U
F1 F 0.8982(11) 0.0929(12) 0.3362(10) 0.199(6) Uani 1 1 d . U
F2 F 1.0197(13) 0.3163(11) 0.4176(10) 0.257(10) Uani 1 1 d . .
F3 F 1.0478(11) 0.1999(14) 0.4341(9) 0.215(7) Uani 1 1 d . U
F4 F 1.0454(10) 0.2121(16) 0.3256(10) 0.255(9) Uani 1 1 d . .
F5 F 0.8893(10) 0.2114(9) 0.3163(7) 0.170(5) Uani 1 1 d . .
F6 F 0.8855(12) 0.2085(16) 0.4254(9) 0.245(8) Uani 1 1 d . U
F7 F 0.1915(13) 0.4209(9) -0.0168(10) 0.233(7) Uani 1 1 d D U
F8 F 0.2964(13) 0.6460(10) 0.0723(11) 0.267(9) Uani 1 1 d D U
F9 F 0.3448(12) 0.5322(11) 0.0640(10) 0.292(10) Uani 1 1 d D U
F10 F 0.3041(14) 0.5578(19) -0.0325(11) 0.306(10) Uani 1 1 d D U
F11 F 0.1520(11) 0.5368(11) -0.0092(10) 0.273(9) Uani 1 1 d D U
F12 F 0.1912(18) 0.529(2) 0.0942(11) 0.381(14) Uani 1 1 d D U
N1 N 0.5949(7) 0.5301(6) 0.7218(7) 0.066(3) Uani 1 1 d . .
N2 N 0.2885(7) 0.4716(6) 0.7678(5) 0.0509(19) Uani 1 1 d . .
N3 N 0.5090(6) 0.6077(6) 0.8708(5) 0.055(2) Uani 1 1 d . .
N4 N 0.4636(6) 0.6492(6) 0.7539(4) 0.0455(18) Uani 1 1 d . .
N5 N 0.6399(5) 0.9493(5) 1.0478(4) 0.0394(16) Uani 1 1 d . .
N6 N 0.5907(5) 0.9911(5) 0.9224(4) 0.0397(17) Uani 1 1 d . .
N7 N 0.4142(6) 0.9630(6) 0.2874(4) 0.0423(17) Uani 1 1 d . .
N8 N 0.1121(6) 0.9026(6) 0.3467(4) 0.0414(17) Uani 1 1 d . .
N9 N 0.1783(5) 0.8602(6) 0.1901(4) 0.0372(16) Uani 1 1 d . .
N10 N 0.2546(6) 1.0522(6) 0.2842(4) 0.0457(18) Uani 1 1 d . .
N11 N 0.1010(7) 0.9305(10) -0.0244(5) 0.081(4) Uani 1 1 d . .
N12 N 0.1750(7) 1.1299(9) 0.0763(6) 0.079(4) Uani 1 1 d . .
C1 C 0.3926(8) 0.4333(7) 0.6373(7) 0.053(3) Uani 1 1 d . .
C2 C 0.2941(9) 0.3776(8) 0.5831(7) 0.059(3) Uani 1 1 d . .
H2 H 0.2252 0.3635 0.5972 0.071 Uiso 1 1 calc R .
C3 C 0.3021(10) 0.3454(9) 0.5110(7) 0.065(3) Uani 1 1 d . .
H3 H 0.2407 0.3093 0.4689 0.079 Uiso 1 1 calc R .
C4 C 0.4830(10) 0.4414(9) 0.6025(7) 0.067(3) Uani 1 1 d . .
C5 C 0.5913(9) 0.4932(9) 0.6434(9) 0.072(3) Uani 1 1 d . .
C6 C 0.6839(11) 0.5073(11) 0.6157(10) 0.088(4) Uani 1 1 d . U
H6 H 0.6799 0.4831 0.5620 0.106 Uiso 1 1 calc R .
C7 C 0.7869(12) 0.5591(11) 0.6685(10) 0.091(4) Uani 1 1 d . U
H7 H 0.8529 0.5707 0.6505 0.109 Uiso 1 1 calc R .
C8 C 0.7905(11) 0.5910(11) 0.7425(10) 0.093(4) Uani 1 1 d . U
H8 H 0.8593 0.6238 0.7778 0.111 Uiso 1 1 calc R .
C9 C 0.6904(9) 0.5768(9) 0.7711(9) 0.078(4) Uani 1 1 d . U
H9 H 0.6937 0.6007 0.8247 0.093 Uiso 1 1 calc R .
C10 C 0.4192(8) 0.3848(7) 0.7616(6) 0.052(2) Uani 1 1 d . .
C11 C 0.4835(9) 0.3320(8) 0.7615(7) 0.060(3) Uani 1 1 d . .
H11 H 0.5573 0.3528 0.7560 0.071 Uiso 1 1 calc R .
C12 C 0.4271(9) 0.2481(8) 0.7703(7) 0.064(3) Uani 1 1 d . .
H12 H 0.4569 0.2028 0.7699 0.077 Uiso 1 1 calc R .
C13 C 0.3175(9) 0.3404(8) 0.7750(6) 0.053(2) Uani 1 1 d . .
C14 C 0.2426(8) 0.3844(8) 0.7768(6) 0.052(2) Uani 1 1 d . .
C15 C 0.1379(9) 0.3510(9) 0.7879(7) 0.065(3) Uani 1 1 d . .
H15 H 0.1060 0.2903 0.7924 0.078 Uiso 1 1 calc R .
C16 C 0.0798(9) 0.4067(10) 0.7924(8) 0.075(4) Uani 1 1 d . .
H16 H 0.0099 0.3875 0.8050 0.090 Uiso 1 1 calc R .
C17 C 0.1217(9) 0.4902(9) 0.7789(7) 0.066(3) Uani 1 1 d . .
H17 H 0.0796 0.5261 0.7780 0.079 Uiso 1 1 calc R .
C18 C 0.2260(9) 0.5195(9) 0.7667(7) 0.063(3) Uani 1 1 d . .
H18 H 0.2554 0.5765 0.7569 0.076 Uiso 1 1 calc R .
C19 C 0.5300(9) 0.5854(8) 0.9297(7) 0.069(3) Uani 1 1 d . .
H19 H 0.5139 0.5186 0.9188 0.083 Uiso 1 1 calc R .
C20 C 0.5734(9) 0.6549(8) 1.0047(7) 0.070(3) Uani 1 1 d . .
H20 H 0.5883 0.6366 1.0442 0.084 Uiso 1 1 calc R .
C21 C 0.5947(8) 0.7513(7) 1.0206(6) 0.053(2) Uani 1 1 d . .
H21 H 0.6247 0.8003 1.0719 0.064 Uiso 1 1 calc R .
C22 C 0.5728(6) 0.7777(7) 0.9629(6) 0.043(2) Uani 1 1 d . .
C23 C 0.5292(7) 0.7035(7) 0.8866(6) 0.046(2) Uani 1 1 d . .
C24 C 0.4384(8) 0.6650(7) 0.6934(6) 0.052(2) Uani 1 1 d . .
H24 H 0.4103 0.6116 0.6439 0.063 Uiso 1 1 calc R .
C25 C 0.4530(8) 0.7587(7) 0.7019(6) 0.050(2) Uani 1 1 d . .
H25 H 0.4330 0.7685 0.6585 0.060 Uiso 1 1 calc R .
C26 C 0.4958(7) 0.8368(7) 0.7723(6) 0.044(2) Uani 1 1 d . .
H26 H 0.5067 0.9011 0.7785 0.053 Uiso 1 1 calc R .
C27 C 0.5229(6) 0.8200(6) 0.8342(5) 0.0381(19) Uani 1 1 d . .
C28 C 0.5045(7) 0.7254(7) 0.8248(5) 0.041(2) Uani 1 1 d . .
C29 C 0.5947(6) 0.8789(7) 0.9759(5) 0.0395(19) Uani 1 1 d . .
C30 C 0.5706(6) 0.8994(6) 0.9124(5) 0.0386(19) Uani 1 1 d . .
C31 C 0.6610(6) 1.0420(7) 1.0578(5) 0.040(2) Uani 1 1 d . .
C32 C 0.7143(7) 1.1216(6) 1.1305(5) 0.0396(19) Uani 1 1 d . .
H32 H 0.7344 1.1099 1.1728 0.048 Uiso 1 1 calc R .
C33 C 0.7367(7) 1.2150(7) 1.1396(6) 0.049(2) Uani 1 1 d . .
H33 H 0.7718 1.2676 1.1891 0.059 Uiso 1 1 calc R .
C34 C 0.7107(7) 1.2369(7) 1.0800(6) 0.048(2) Uani 1 1 d . .
H34 H 0.7274 1.3034 1.0894 0.058 Uiso 1 1 calc R .
C35 C 0.6615(7) 1.1639(6) 1.0081(5) 0.041(2) Uani 1 1 d . .
H35 H 0.6441 1.1792 0.9672 0.049 Uiso 1 1 calc R .
C36 C 0.6360(6) 1.0629(6) 0.9945(5) 0.0359(18) Uani 1 1 d . .
C37 C 0.3473(9) 1.0212(7) 0.4157(5) 0.051(2) Uani 1 1 d . .
C38 C 0.3222(11) 1.0564(9) 0.4882(7) 0.072(3) Uani 1 1 d . .
H38 H 0.2502 1.0384 0.4974 0.087 Uiso 1 1 calc R .
C39 C 0.4212(11) 1.1237(10) 0.5464(7) 0.076(4) Uani 1 1 d . .
H39 H 0.4222 1.1579 0.5988 0.092 Uiso 1 1 calc R .
C40 C 0.4559(8) 1.0573(8) 0.4193(6) 0.053(2) Uani 1 1 d . .
C41 C 0.4962(7) 1.0251(7) 0.3506(6) 0.048(2) Uani 1 1 d . .
C42 C 0.6068(8) 1.0463(9) 0.3416(7) 0.062(3) Uani 1 1 d . .
H42 H 0.6656 1.0874 0.3854 0.074 Uiso 1 1 calc R .
C43 C 0.6284(9) 1.0092(9) 0.2731(7) 0.062(3) Uani 1 1 d . .
H43 H 0.7023 1.0258 0.2681 0.074 Uiso 1 1 calc R .
C44 C 0.5439(8) 0.9467(8) 0.2091(7) 0.057(3) Uani 1 1 d . .
H44 H 0.5588 0.9196 0.1600 0.068 Uiso 1 1 calc R .
C45 C 0.4339(8) 0.9237(8) 0.2183(6) 0.049(2) Uani 1 1 d . .
H45 H 0.3745 0.8802 0.1751 0.058 Uiso 1 1 calc R .
C46 C 0.2434(8) 0.8143(7) 0.3230(5) 0.043(2) Uani 1 1 d . .
C47 C 0.3027(8) 0.7549(7) 0.3091(6) 0.048(2) Uani 1 1 d . .
H47 H 0.3649 0.7666 0.2868 0.058 Uiso 1 1 calc R .
C48 C 0.2619(9) 0.6797(9) 0.3307(7) 0.061(3) Uani 1 1 d . .
H48 H 0.2920 0.6332 0.3247 0.074 Uiso 1 1 calc R .
C49 C 0.1597(8) 0.7800(8) 0.3558(6) 0.052(2) Uani 1 1 d . .
C50 C 0.0854(8) 0.8276(7) 0.3699(5) 0.050(2) Uani 1 1 d . .
C51 C -0.0048(10) 0.8075(9) 0.4044(6) 0.067(3) Uani 1 1 d . .
H51 H -0.0222 0.7574 0.4223 0.081 Uiso 1 1 calc R .
C52 C -0.0682(10) 0.8591(10) 0.4125(7) 0.073(3) Uani 1 1 d . .
H52 H -0.1295 0.8451 0.4356 0.088 Uiso 1 1 calc R .
C53 C -0.0404(10) 0.9328(11) 0.3862(7) 0.073(3) Uani 1 1 d . .
H53 H -0.0836 0.9688 0.3893 0.088 Uiso 1 1 calc R .
C54 C 0.0509(8) 0.9520(8) 0.3556(6) 0.053(2) Uani 1 1 d . .
H54 H 0.0712 1.0042 0.3398 0.063 Uiso 1 1 calc R .
C55 C 0.1364(8) 0.7624(9) 0.1425(6) 0.055(3) Uani 1 1 d . .
H55 H 0.1368 0.7176 0.1634 0.066 Uiso 1 1 calc R .
C56 C 0.0939(8) 0.7260(10) 0.0664(6) 0.062(3) Uani 1 1 d . .
H56 H 0.0677 0.6572 0.0356 0.074 Uiso 1 1 calc R .
C57 C 0.0878(8) 0.7851(11) 0.0335(6) 0.067(4) Uani 1 1 d . .
H57 H 0.0554 0.7585 -0.0194 0.081 Uiso 1 1 calc R .
C58 C 0.1315(7) 0.8888(9) 0.0802(5) 0.052(3) Uani 1 1 d . .
C59 C 0.1742(7) 0.9214(8) 0.1572(5) 0.044(2) Uani 1 1 d . .
C60 C 0.2869(8) 1.1450(8) 0.3320(6) 0.052(2) Uani 1 1 d . .
H60 H 0.3134 1.1638 0.3847 0.062 Uiso 1 1 calc R .
C61 C 0.2848(10) 1.2175(10) 0.3102(8) 0.069(3) Uani 1 1 d . .
H61 H 0.3096 1.2838 0.3472 0.083 Uiso 1 1 calc R .
C62 C 0.2464(9) 1.1921(10) 0.2347(8) 0.068(4) Uani 1 1 d . .
H62 H 0.2442 1.2406 0.2186 0.081 Uiso 1 1 calc R .
C63 C 0.2104(8) 1.0939(10) 0.1816(7) 0.058(3) Uani 1 1 d . .
C64 C 0.2140(7) 1.0245(8) 0.2083(6) 0.046(2) Uani 1 1 d . .
C65 C 0.1336(8) 0.9593(12) 0.0479(7) 0.068(4) Uani 1 1 d . .
C66 C 0.1708(8) 1.0604(11) 0.0994(7) 0.065(4) Uani 1 1 d . .
C67 C 0.1458(9) 1.1017(11) 0.0019(8) 0.072(3) Uani 1 1 d . U
C68 C 0.1076(8) 1.0053(12) -0.0489(7) 0.067(3) Uani 1 1 d . U
C69 C 0.0751(9) 0.9703(13) -0.1290(7) 0.085(4) Uani 1 1 d . U
H69 H 0.0483 0.9030 -0.1645 0.102 Uiso 1 1 calc R .
C70 C 0.0885(8) 1.0538(11) -0.1510(7) 0.069(3) Uani 1 1 d . U
H70 H 0.0730 1.0392 -0.2039 0.083 Uiso 1 1 calc R .
C71 C 0.1207(11) 1.1462(15) -0.1005(9) 0.097(4) Uani 1 1 d . U
H71 H 0.1257 1.1957 -0.1173 0.117 Uiso 1 1 calc R .
C72 C 0.1446(9) 1.1681(12) -0.0305(8) 0.078(3) Uani 1 1 d . U
H72 H 0.1636 1.2346 0.0041 0.093 Uiso 1 1 calc R .

loop_
_atom_site_aniso_label
_atom_site_aniso_U_11
_atom_site_aniso_U_22
_atom_site_aniso_U_33
_atom_site_aniso_U_23
_atom_site_aniso_U_13
_atom_site_aniso_U_12
Ir1 0.0511(2) 0.0241(2) 0.0728(3) 0.0189(2) 0.0098(2) 0.01699(17)
Ir2 0.04598(19) 0.0299(2) 0.03771(19) 0.01724(15) 0.00490(15) 0.01778(15)
S1 0.100(2) 0.068(2) 0.092(2) 0.044(2) 0.052(2) 0.0399(19)
S2 0.094(2) 0.0459(17) 0.081(2) 0.0404(17) 0.0201(17) 0.0276(16)
S3 0.0813(18) 0.0453(17) 0.086(2) 0.0431(17) 0.0155(16) 0.0204(15)
S4 0.081(2) 0.073(2) 0.0564(18) 0.0220(17) -0.0124(16) 0.0050(17)
P1 0.078(2) 0.125(4) 0.098(3) 0.064(3) 0.026(2) 0.037(3)
P2 0.127(3) 0.134(4) 0.120(3) 0.018(3) 0.009(3) 0.088(3)
F1 0.166(8) 0.161(9) 0.258(10) 0.079(8) 0.005(7) 0.071(7)
F2 0.212(15) 0.135(13) 0.236(17) -0.096(12) -0.037(12) 0.065(11)
F3 0.147(9) 0.281(16) 0.215(12) 0.155(12) -0.016(8) 0.045(10)
F4 0.123(9) 0.40(3) 0.254(18) 0.17(2) 0.105(11) 0.081(13)
F5 0.207(12) 0.147(11) 0.158(10) 0.060(9) -0.031(9) 0.089(10)
F6 0.158(10) 0.343(17) 0.175(11) 0.103(11) 0.088(9) 0.043(10)
F7 0.275(14) 0.143(11) 0.252(14) 0.035(10) -0.023(11) 0.119(11)
F8 0.260(14) 0.223(15) 0.293(16) 0.030(12) 0.000(12) 0.163(13)
F9 0.275(14) 0.261(16) 0.351(17) 0.060(12) -0.068(11) 0.213(13)
F10 0.227(14) 0.307(18) 0.310(18) 0.114(15) 0.062(13) 0.052(12)
F11 0.212(12) 0.301(17) 0.303(17) 0.072(13) -0.025(10) 0.172(13)
F12 0.42(2) 0.45(2) 0.230(15) 0.161(15) 0.186(15) 0.099(14)
N1 0.056(5) 0.024(5) 0.113(8) 0.020(5) 0.014(5) 0.021(4)
N2 0.068(5) 0.031(4) 0.049(5) 0.011(4) -0.003(4) 0.023(4)
N3 0.055(4) 0.030(5) 0.072(6) 0.022(4) -0.009(4) 0.013(4)
N4 0.046(4) 0.027(4) 0.049(4) 0.008(4) -0.001(4) 0.010(3)
N5 0.029(3) 0.033(4) 0.057(5) 0.014(4) 0.008(3) 0.019(3)
N6 0.037(3) 0.030(4) 0.066(5) 0.026(4) 0.018(4) 0.022(3)
N7 0.048(4) 0.030(4) 0.052(4) 0.023(4) 0.006(4) 0.013(3)
N8 0.046(4) 0.043(5) 0.040(4) 0.022(4) 0.017(3) 0.019(4)
N9 0.037(3) 0.041(4) 0.029(3) 0.012(3) 0.003(3) 0.016(3)
N10 0.057(4) 0.050(5) 0.045(4) 0.024(4) 0.014(4) 0.034(4)
N11 0.050(5) 0.172(12) 0.075(6) 0.081(8) 0.036(5) 0.072(7)
N12 0.066(5) 0.145(10) 0.113(8) 0.110(9) 0.054(6) 0.073(7)
C1 0.056(5) 0.025(5) 0.087(8) 0.030(5) 0.025(6) 0.018(4)
C2 0.063(6) 0.049(7) 0.074(7) 0.030(6) 0.036(6) 0.025(5)
C3 0.073(7) 0.046(7) 0.075(8) 0.027(6) 0.020(6) 0.020(6)
C4 0.093(8) 0.049(7) 0.088(8) 0.041(7) 0.046(7) 0.044(7)
C5 0.059(6) 0.048(7) 0.123(11) 0.043(8) 0.031(8) 0.030(6)
C6 0.082(7) 0.071(7) 0.126(8) 0.049(6) 0.036(6) 0.037(6)
C7 0.083(7) 0.064(7) 0.130(9) 0.038(7) 0.029(7) 0.037(6)
C8 0.071(6) 0.058(7) 0.133(9) 0.023(6) 0.005(6) 0.031(6)
C9 0.057(5) 0.049(6) 0.113(8) 0.010(6) 0.011(5) 0.032(5)
C10 0.059(6) 0.028(5) 0.064(6) 0.015(5) 0.008(5) 0.019(5)
C11 0.068(6) 0.042(6) 0.077(7) 0.029(6) 0.016(6) 0.029(5)
C12 0.080(7) 0.042(6) 0.084(8) 0.032(6) 0.014(6) 0.035(6)
C13 0.071(6) 0.034(6) 0.051(6) 0.019(5) 0.004(5) 0.022(5)
C14 0.060(6) 0.045(6) 0.049(6) 0.021(5) 0.003(5) 0.020(5)
C15 0.068(7) 0.056(8) 0.072(7) 0.033(7) 0.013(6) 0.022(6)
C16 0.051(6) 0.080(10) 0.095(9) 0.051(8) 0.026(6) 0.014(6)
C17 0.055(6) 0.062(8) 0.085(8) 0.028(7) 0.018(6) 0.034(6)
C18 0.062(6) 0.044(7) 0.078(8) 0.028(6) 0.003(6) 0.015(5)
C19 0.080(7) 0.029(6) 0.091(9) 0.027(6) -0.017(6) 0.019(5)
C20 0.079(7) 0.032(6) 0.080(8) 0.023(6) -0.030(6) 0.011(5)
C21 0.054(5) 0.033(6) 0.072(7) 0.020(5) -0.005(5) 0.022(5)
C22 0.028(4) 0.044(6) 0.065(6) 0.028(5) 0.008(4) 0.018(4)
C23 0.039(4) 0.029(5) 0.073(7) 0.023(5) 0.003(5) 0.015(4)
C24 0.060(6) 0.030(5) 0.069(7) 0.022(5) 0.011(5) 0.021(5)
C25 0.061(6) 0.035(6) 0.056(6) 0.021(5) 0.011(5) 0.022(5)
C26 0.048(5) 0.024(5) 0.063(6) 0.016(4) 0.009(4) 0.020(4)
C27 0.034(4) 0.022(4) 0.059(5) 0.017(4) 0.012(4) 0.012(3)
C28 0.038(4) 0.037(5) 0.063(6) 0.026(5) 0.021(4) 0.023(4)
C29 0.029(4) 0.031(5) 0.062(6) 0.022(5) 0.009(4) 0.014(4)
C30 0.033(4) 0.020(4) 0.064(6) 0.016(4) 0.010(4) 0.015(3)
C31 0.029(4) 0.044(6) 0.057(5) 0.022(5) 0.014(4) 0.022(4)
C32 0.044(4) 0.028(5) 0.046(5) 0.011(4) 0.012(4) 0.020(4)
C33 0.047(5) 0.033(5) 0.060(6) 0.008(5) 0.010(5) 0.021(4)
C34 0.050(5) 0.038(6) 0.060(6) 0.017(5) 0.023(5) 0.025(5)
C35 0.043(4) 0.023(5) 0.059(6) 0.013(4) 0.013(4) 0.019(4)
C36 0.026(3) 0.029(5) 0.061(5) 0.023(4) 0.016(4) 0.014(3)
C37 0.081(7) 0.032(5) 0.041(5) 0.019(4) 0.007(5) 0.022(5)
C38 0.095(9) 0.058(8) 0.060(7) 0.025(6) 0.017(7) 0.029(7)
C39 0.109(10) 0.065(9) 0.046(6) 0.017(6) 0.000(7) 0.036(8)
C40 0.052(5) 0.038(6) 0.049(6) 0.017(5) -0.012(5) 0.005(4)
C41 0.050(5) 0.038(6) 0.052(6) 0.021(5) -0.009(4) 0.014(4)
C42 0.047(5) 0.054(7) 0.092(9) 0.047(7) 0.002(6) 0.014(5)
C43 0.049(6) 0.068(8) 0.086(9) 0.047(7) 0.017(6) 0.028(6)
C44 0.064(6) 0.055(7) 0.087(8) 0.050(7) 0.036(6) 0.039(6)
C45 0.062(6) 0.049(6) 0.066(6) 0.039(6) 0.027(5) 0.040(5)
C46 0.054(5) 0.039(5) 0.031(4) 0.014(4) 0.011(4) 0.015(4)
C47 0.059(5) 0.039(6) 0.061(6) 0.025(5) 0.016(5) 0.031(5)
C48 0.068(6) 0.062(8) 0.068(7) 0.038(7) 0.013(6) 0.031(6)
C49 0.065(6) 0.036(6) 0.055(6) 0.023(5) 0.005(5) 0.016(5)
C50 0.060(6) 0.037(6) 0.048(5) 0.018(5) 0.013(5) 0.014(5)
C51 0.084(8) 0.061(8) 0.062(7) 0.029(6) 0.036(6) 0.031(7)
C52 0.074(7) 0.069(9) 0.078(8) 0.033(7) 0.033(7) 0.026(7)
C53 0.075(7) 0.085(10) 0.068(8) 0.033(8) 0.022(7) 0.041(7)
C54 0.063(6) 0.052(7) 0.062(6) 0.033(6) 0.029(5) 0.033(5)
C55 0.052(5) 0.058(7) 0.056(6) 0.026(6) 0.010(5) 0.022(5)
C56 0.043(5) 0.069(8) 0.054(6) 0.016(6) 0.001(5) 0.015(5)
C57 0.042(5) 0.121(12) 0.052(6) 0.040(8) 0.019(5) 0.043(7)
C58 0.042(5) 0.087(9) 0.033(5) 0.023(6) 0.012(4) 0.035(5)
C59 0.041(4) 0.078(8) 0.046(5) 0.042(6) 0.021(4) 0.039(5)
C60 0.068(6) 0.038(6) 0.061(6) 0.026(5) 0.022(5) 0.027(5)
C61 0.087(8) 0.073(9) 0.100(9) 0.064(8) 0.055(8) 0.057(7)
C62 0.071(7) 0.079(9) 0.115(10) 0.075(9) 0.055(7) 0.057(7)
C63 0.057(6) 0.085(9) 0.082(8) 0.062(8) 0.033(6) 0.052(6)
C64 0.044(5) 0.061(7) 0.066(6) 0.042(6) 0.030(5) 0.037(5)
C65 0.055(6) 0.145(13) 0.072(7) 0.082(9) 0.042(6) 0.071(8)
C66 0.053(6) 0.117(11) 0.087(8) 0.077(9) 0.045(6) 0.060(7)
C67 0.057(5) 0.106(8) 0.084(7) 0.062(6) 0.030(5) 0.044(5)
C68 0.046(5) 0.128(8) 0.059(5) 0.060(6) 0.021(4) 0.045(5)
C69 0.063(6) 0.144(9) 0.078(6) 0.064(6) 0.025(5) 0.056(6)
C70 0.051(5) 0.121(8) 0.067(6) 0.067(6) 0.018(4) 0.040(5)
C71 0.074(7) 0.141(10) 0.104(8) 0.080(7) 0.022(6) 0.044(6)
C72 0.067(6) 0.124(8) 0.089(7) 0.079(6) 0.032(5) 0.052(6)

loop_
_atom_type_symbol
_atom_type_description
_atom_type_scat_dispersion_real
_atom_type_scat_dispersion_imag
_atom_type_scat_source
C C 0.0033 0.0016 'International Tables Vol C Tables 4.2.6.8 and 6.1.1.4'
H H 0.0000 0.0000 'International Tables Vol C Tables 4.2.6.8 and 6.1.1.4'
N N 0.0061 0.0033 'International Tables Vol C Tables 4.2.6.8 and 6.1.1.4'
Ir Ir -1.4442 7.9887 'International Tables Vol C Tables 4.2.6.8 and 6.1.1.4'
S S 0.1246 0.1234 'International Tables Vol C Tables 4.2.6.8 and 6.1.1.4'
P P 0.1023 0.0942 'International Tables Vol C Tables 4.2.6.8 and 6.1.1.4'
F F 0.0171 0.0103 'International Tables Vol C Tables 4.2.6.8 and 6.1.1.4'

loop_
_geom_angle_atom_site_label_1
_geom_angle_atom_site_label_2
_geom_angle_atom_site_label_3
_geom_angle
N1 Ir1 N3 96.4(4)
N1 Ir1 N4 90.3(3)
N2 Ir1 N1 171.8(4)
N2 Ir1 N3 90.9(3)
N2 Ir1 N4 94.9(3)
N4 Ir1 N3 77.5(3)
C1 Ir1 N1 80.8(4)
C1 Ir1 N2 92.3(4)
C1 Ir1 N3 173.2(3)
C1 Ir1 N4 96.3(3)
C10 Ir1 N1 95.3(4)
C10 Ir1 N2 80.1(4)
C10 Ir1 N3 96.9(4)
C10 Ir1 N4 172.6(4)
C10 Ir1 C1 89.5(4)
N7 Ir2 N9 93.8(3)
N7 Ir2 N10 90.4(3)
N8 Ir2 N7 169.3(3)
N8 Ir2 N9 95.1(3)
N8 Ir2 N10 97.3(3)
N9 Ir2 N10 78.0(3)
C37 Ir2 N7 79.7(4)
C37 Ir2 N8 92.2(4)
C37 Ir2 N9 170.3(3)
C37 Ir2 N10 94.8(3)
C46 Ir2 N7 93.0(3)
C46 Ir2 N8 79.9(3)
C46 Ir2 N9 97.0(3)
C46 Ir2 N10 174.1(3)
C46 Ir2 C37 90.5(4)
C3 S1 C4 90.3(6)
C12 S2 C13 91.2(5)
C48 S3 C49 89.6(5)
C39 S4 C40 89.9(6)
F1 P1 F3 92.1(9)
F2 P1 F1 172.3(10)
F2 P1 F3 88.6(10)
F2 P1 F5 92.3(10)
F2 P1 F6 86.5(11)
F4 P1 F1 97.9(11)
F4 P1 F2 89.8(11)
F4 P1 F3 89.8(9)
F4 P1 F5 89.1(8)
F4 P1 F6 175.9(13)
F5 P1 F1 87.2(8)
F5 P1 F3 178.5(10)
F6 P1 F1 85.8(10)
F6 P1 F3 92.0(9)
F6 P1 F5 89.2(9)
F7 P2 F8 174.6(12)
F7 P2 F10 95.5(12)
F8 P2 F10 80.3(12)
F9 P2 F7 93.8(7)
F9 P2 F8 89.5(7)
F9 P2 F10 88.7(8)
F9 P2 F11 172.5(9)
F9 P2 F12 96.0(8)
F11 P2 F7 87.8(7)
F11 P2 F8 88.3(7)
F11 P2 F10 83.8(7)
F12 P2 F7 95.3(15)
F12 P2 F8 88.6(14)
F12 P2 F10 167.9(16)
F12 P2 F11 91.1(8)
C5 N1 Ir1 115.5(7)
C9 N1 Ir1 124.9(10)
C9 N1 C5 119.6(10)
C14 N2 Ir1 115.8(6)
C18 N2 Ir1 125.9(7)
C18 N2 C14 118.2(9)
C19 N3 Ir1 128.3(7)
C19 N3 C23 118.6(9)
C23 N3 Ir1 113.1(6)
C24 N4 Ir1 125.8(7)
C24 N4 C28 119.9(8)
C28 N4 Ir1 114.3(6)
C29 N5 C31 116.1(7)
C30 N6 C36 116.8(7)
C41 N7 Ir2 114.3(6)
C45 N7 Ir2 123.7(7)
C45 N7 C41 122.0(8)
C50 N8 Ir2 114.5(6)
C54 N8 Ir2 126.1(6)
C54 N8 C50 119.2(8)
C55 N9 Ir2 129.3(6)
C55 N9 C59 116.1(8)
C59 N9 Ir2 114.5(6)
C60 N10 Ir2 128.2(6)
C60 N10 C64 118.2(8)
C64 N10 Ir2 113.6(7)
C65 N11 C68 116.3(13)
C67 N12 C66 117.0(13)
C2 C1 Ir1 138.5(8)
C2 C1 C4 111.4(11)
C4 C1 Ir1 110.0(8)
C3 C2 C1 115.9(10)
C2 C3 S1 112.8(10)
C1 C4 S1 109.6(10)
C5 C4 S1 127.0(10)
C5 C4 C1 123.5(12)
C4 C5 N1 109.9(10)
C6 C5 N1 121.9(13)
C6 C5 C4 128.3(15)
C5 C6 C7 118.7(16)
C8 C7 C6 119.6(14)
C7 C8 C9 120.9(14)
N1 C9 C8 119.3(14)
C11 C10 Ir1 134.9(8)
C13 C10 Ir1 113.8(7)
C13 C10 C11 111.2(9)
C12 C11 C10 112.2(10)
C11 C12 S2 113.3(8)
C10 C13 S2 112.0(8)
C10 C13 C14 118.3(9)
C14 C13 S2 129.5(8)
N2 C14 C13 112.0(9)
C15 C14 N2 120.8(10)
C15 C14 C13 127.2(10)
C14 C15 C16 118.9(11)
C15 C16 C17 120.8(10)
C18 C17 C16 117.7(11)
N2 C18 C17 123.2(10)
N3 C19 C20 123.3(10)
C21 C20 C19 118.3(10)
C20 C21 C22 120.7(10)
C21 C22 C23 118.7(9)
C21 C22 C29 123.4(9)
C23 C22 C29 117.8(8)
N3 C23 C22 120.3(8)
N3 C23 C28 118.0(9)
C28 C23 C22 121.6(8)
N4 C24 C25 120.8(10)
C26 C25 C24 120.3(9)
C25 C26 C27 118.4(8)
C26 C27 C28 120.3(9)
C26 C27 C30 122.5(8)
C28 C27 C30 117.1(8)
N4 C28 C23 117.0(8)
N4 C28 C27 120.2(8)
C27 C28 C23 122.8(9)
N5 C29 C22 117.5(8)
N5 C29 C30 123.0(8)
C30 C29 C22 119.5(8)
N6 C30 C27 118.0(8)
N6 C30 C29 120.9(8)
C29 C30 C27 121.1(7)
N5 C31 C32 120.1(8)
N5 C31 C36 121.2(9)
C32 C31 C36 118.6(8)
C33 C32 C31 119.7(9)
C32 C33 C34 122.8(10)
C35 C34 C33 120.5(9)
C34 C35 C36 119.3(9)
N6 C36 C31 122.0(8)
N6 C36 C35 119.0(8)
C31 C36 C35 119.0(9)
C38 C37 Ir2 133.9(9)
C40 C37 Ir2 113.5(7)
C40 C37 C38 112.5(10)
C37 C38 C39 110.3(11)
C38 C39 S4 112.6(9)
C37 C40 S4 114.6(8)
C37 C40 C41 119.7(9)
C41 C40 S4 125.6(7)
N7 C41 C40 112.5(8)
N7 C41 C42 117.9(10)
C42 C41 C40 129.5(9)
C43 C42 C41 121.1(11)
C42 C43 C44 120.3(10)
C43 C44 C45 118.6(10)
N7 C45 C44 120.1(10)
C47 C46 Ir2 135.6(7)
C49 C46 Ir2 114.7(7)
C49 C46 C47 109.6(9)
C48 C47 C46 113.5(9)
C47 C48 S3 112.7(9)
C46 C49 S3 114.5(8)
C46 C49 C50 117.7(9)
C50 C49 S3 127.7(8)
N8 C50 C49 112.6(8)
N8 C50 C51 118.9(10)
C51 C50 C49 128.5(9)
C52 C51 C50 121.1(11)
C51 C52 C53 118.2(11)
C54 C53 C52 118.4(12)
N8 C54 C53 124.1(10)
N9 C55 C56 122.9(10)
C57 C56 C55 121.6(12)
C56 C57 C58 118.3(10)
C57 C58 C65 121.7(10)
C59 C58 C57 117.4(10)
C59 C58 C65 120.9(11)
N9 C59 C58 123.7(10)
N9 C59 C64 116.1(8)
C58 C59 C64 120.1(9)
N10 C60 C61 123.9(11)
C62 C61 C60 119.1(12)
C61 C62 C63 119.1(10)
C62 C63 C64 118.4(10)
C62 C63 C66 122.9(10)
C64 C63 C66 118.6(12)
N10 C64 C59 117.5(8)
N10 C64 C63 121.2(10)
C63 C64 C59 121.3(9)
N11 C65 C58 121.3(14)
N11 C65 C66 120.6(11)
C66 C65 C58 118.1(9)
N12 C66 C63 116.3(13)
N12 C66 C65 122.9(11)
C65 C66 C63 120.7(10)
N12 C67 C68 121.7(11)
N12 C67 C72 122.8(14)
C68 C67 C72 115.4(12)
N11 C68 C69 114.0(14)
C67 C68 N11 121.4(10)
C67 C68 C69 124.6(13)
C68 C69 C70 111.0(14)
C71 C70 C69 123.5(12)
C72 C71 C70 119.8(16)
C71 C72 C67 125.5(17)

loop_
_geom_bond_atom_site_label_1
_geom_bond_atom_site_label_2
_geom_bond_distance
Ir1 N1 2.073(9)
Ir1 N2 2.037(9)
Ir1 N3 2.142(9)
Ir1 N4 2.135(8)
Ir1 C1 2.008(12)
Ir1 C10 2.007(10)
Ir2 N7 2.097(7)
Ir2 N8 2.065(7)
Ir2 N9 2.126(7)
Ir2 N10 2.131(8)
Ir2 C37 2.011(10)
Ir2 C46 1.994(9)
S1 C3 1.721(12)
S1 C4 1.778(13)
S2 C12 1.687(12)
S2 C13 1.718(10)
S3 C48 1.707(12)
S3 C49 1.725(10)
S4 C39 1.703(14)
S4 C40 1.733(10)
P1 F1 1.555(16)
P1 F2 1.493(15)
P1 F3 1.612(13)
P1 F4 1.461(12)
P1 F5 1.523(10)
P1 F6 1.500(13)
P2 F7 1.523(12)
P2 F8 1.545(13)
P2 F9 1.457(11)
P2 F10 1.593(13)
P2 F11 1.473(12)
P2 F12 1.454(12)
N1 C5 1.394(16)
N1 C9 1.321(15)
N2 C14 1.391(12)
N2 C18 1.337(13)
N3 C19 1.357(12)
N3 C23 1.370(12)
N4 C24 1.336(12)
N4 C28 1.359(12)
N5 C29 1.344(11)
N5 C31 1.345(11)
N6 C30 1.333(10)
N6 C36 1.353(11)
N7 C41 1.354(12)
N7 C45 1.333(12)
N8 C50 1.373(11)
N8 C54 1.317(12)
N9 C55 1.360(13)
N9 C59 1.370(10)
N10 C60 1.312(13)
N10 C64 1.372(12)
N11 C65 1.284(13)
N11 C68 1.425(16)
N12 C66 1.333(13)
N12 C67 1.318(15)
C1 C2 1.389(15)
C1 C4 1.408(14)
C2 C3 1.316(15)
C4 C5 1.390(17)
C5 C6 1.356(17)
C6 C7 1.42(2)
C7 C8 1.32(2)
C8 C9 1.453(18)
C10 C11 1.418(14)
C10 C13 1.379(14)
C11 C12 1.362(14)
C13 C14 1.425(14)
C14 C15 1.369(14)
C15 C16 1.375(16)
C16 C17 1.382(16)
C17 C18 1.370(14)
C19 C20 1.378(16)
C20 C21 1.375(14)
C21 C22 1.385(12)
C22 C23 1.419(14)
C22 C29 1.461(12)
C23 C28 1.417(12)
C24 C25 1.391(13)
C25 C26 1.365(13)
C26 C27 1.377(12)
C27 C28 1.386(12)
C27 C30 1.474(12)
C29 C30 1.432(12)
C31 C32 1.413(12)
C31 C36 1.434(11)
C32 C33 1.357(13)
C33 C34 1.384(13)
C34 C35 1.362(13)
C35 C36 1.446(11)
C37 C38 1.410(15)
C37 C40 1.345(14)
C38 C39 1.441(18)
C40 C41 1.445(14)
C41 C42 1.434(14)
C42 C43 1.329(16)
C43 C44 1.381(16)
C44 C45 1.426(13)
C46 C47 1.420(13)
C46 C49 1.359(13)
C47 C48 1.360(14)
C49 C50 1.449(14)
C50 C51 1.405(14)
C51 C52 1.372(16)
C52 C53 1.394(17)
C53 C54 1.372(14)
C55 C56 1.358(14)
C56 C57 1.347(16)
C57 C58 1.428(17)
C58 C59 1.383(12)
C58 C65 1.478(15)
C59 C64 1.442(14)
C60 C61 1.388(13)
C61 C62 1.368(17)
C62 C63 1.399(17)
C63 C64 1.407(12)
C63 C66 1.466(16)
C65 C66 1.422(18)
C67 C68 1.362(18)
C67 C72 1.429(16)
C68 C69 1.411(16)
C69 C70 1.506(18)
C70 C71 1.32(2)
C71 C72 1.250(18)
